data_2203213
loop_
_publ_author_name
'Mahimaidoss Baby Mariyatra'
'Elinor C. Spencer'
'Krishanaswamy Panchanatheswaran'
'Judith A.K. Howard'

_publ_section_title
;
 Benzoylmethyltriphenylphosphonium hydrogen maleate: supramolecular
 layer formation due to C---H&#x00B7;&#x00B7;&#x00B7;O interactions
;
_journal_issue 2
_journal_name_full 'Acta Crystallographica Section E'
_journal_page_first o162
_journal_page_last o164
_journal_paper_doi 10.1107/S1600536803029404
_journal_volume 60
_journal_year 2004
_chemical_formula_iupac 'C26 H22 O P 1+, C4 H3 O4 1-'
_chemical_formula_moiety 'C26 H22 O P 1+, C4 H3 O4 1-'
_chemical_formula_sum 'C30 H25 O5 P'
_chemical_formula_weight 496.47
_chemical_melting_point 413
_chemical_name_common
;
Triphenylphenacylphosphonium hydrogenmaleate
;
_chemical_name_systematic
;
Benzoylmethyltriphenylphosphonium hydrogenmaleate
;
_space_group_IT_number 61
_symmetry_cell_setting orthorhombic
_symmetry_space_group_name_Hall '-P 2ac 2ab'
_symmetry_space_group_name_H-M 'P b c a'
_atom_sites_solution_hydrogens difmap
_atom_sites_solution_primary direct
_atom_sites_solution_secondary difmap
_audit_creation_method SHELXL-97
_cell_angle_alpha 90.00
_cell_angle_beta 90.00
_cell_angle_gamma 90.00
_cell_formula_units_Z 8
_cell_length_a 10.5582(5)
_cell_length_b 19.5961(8)
_cell_length_c 24.0030(11)
_cell_measurement_reflns_used 973
_cell_measurement_temperature 120(2)
_cell_measurement_theta_max 26.995
_cell_measurement_theta_min 2.246
_cell_volume 4966.2(4)
_computing_cell_refinement SMART
_computing_data_collection 'SMART (Bruker, 1998)'
_computing_data_reduction 'SAINT (Bruker, 1998)'
_computing_molecular_graphics SHELXTL
_computing_publication_material SHELXTL
_computing_structure_refinement SHELXTL
_computing_structure_solution 'SHELXTL (Sheldrick, 1998)'
_diffrn_ambient_temperature 120(2)
_diffrn_detector_area_resol_mean 8
_diffrn_measured_fraction_theta_full 0.999
_diffrn_measured_fraction_theta_max 0.999
_diffrn_measurement_device_type 'Bruker SMART CCD 6K area-detector'
_diffrn_measurement_method \w
_diffrn_radiation_monochromator graphite
_diffrn_radiation_source 'fine-focus sealed tube'
_diffrn_radiation_type MoK\a
_diffrn_radiation_wavelength 0.71073
_diffrn_reflns_av_R_equivalents 0.0508
_diffrn_reflns_av_sigmaI/netI 0.0469
_diffrn_reflns_limit_h_max 11
_diffrn_reflns_limit_h_min -13
_diffrn_reflns_limit_k_max 23
_diffrn_reflns_limit_k_min -25
_diffrn_reflns_limit_l_max 30
_diffrn_reflns_limit_l_min -31
_diffrn_reflns_number 36772
_diffrn_reflns_theta_full 27.49
_diffrn_reflns_theta_max 27.49
_diffrn_reflns_theta_min 1.70
_diffrn_standards_decay_% 0
_diffrn_standards_interval_count 0
_diffrn_standards_interval_time 0
_diffrn_standards_number 0
_exptl_absorpt_coefficient_mu 0.150
_exptl_absorpt_correction_T_max 0.975
_exptl_absorpt_correction_T_min 0.820
_exptl_absorpt_correction_type multi-scan
_exptl_absorpt_process_details '(SADABS; Sheldrick, 1998)'
_exptl_crystal_colour Colourless
_exptl_crystal_density_diffrn 1.328
_exptl_crystal_density_meas ?
_exptl_crystal_density_method .
_exptl_crystal_description Block
_exptl_crystal_F_000 2080
_exptl_crystal_size_max 0.34
_exptl_crystal_size_mid 0.29
_exptl_crystal_size_min 0.17
_refine_diff_density_max 0.335
_refine_diff_density_min -0.258
_refine_ls_extinction_method none
_refine_ls_goodness_of_fit_ref 1.014
_refine_ls_hydrogen_treatment refall
_refine_ls_matrix_type full
_refine_ls_number_parameters 425
_refine_ls_number_reflns 5704
_refine_ls_number_restraints 0
_refine_ls_restrained_S_all 1.014
_refine_ls_R_factor_all 0.0622
_refine_ls_R_factor_gt 0.0407
_refine_ls_shift/su_max 0.000
_refine_ls_shift/su_mean 0.000
_refine_ls_structure_factor_coef Fsqd
_refine_ls_weighting_details 'calc w = 1/[\s^2^(Fo^2^)+(0.0326P)^2^+2.7423P] where P = (Fo^2^+2Fc^2^)/3'
_refine_ls_weighting_scheme calc
_refine_ls_wR_factor_gt 0.0936
_refine_ls_wR_factor_ref 0.1061
_reflns_number_gt 4255
_reflns_number_total 5704
_reflns_threshold_expression I>2\s(I)
_cod_data_source_file ob6335.cif
_cod_data_source_block I
_cod_depositor_comments
;
The following automatic conversions were performed:
'_symmetry_cell_setting' value 'Orthorhombic' changed to 'orthorhombic'
according to '/home/saulius/struct/CIF-dictionaries/cif_core.dic'
dictionary named 'cif_core.dic' version 2.4.1 from 2010-06-29.

Automatic conversion script
Id: cif_fix_enum 1527 2010-12-29 10:47:43Z saulius 

The following automatic conversions were performed:

'_symmetry_cell_setting' value 'Orthorhombic' changed to
'orthorhombic' according to
/home/saulius/struct/CIF-dictionaries/cif_core.dic dictionary named
'cif_core.dic' version 2.4.1 from 2010-06-29.

Automatic conversion script
Id: cif_fix_values 1715 2011-07-08 13:25:40Z adriana 
;
_cod_database_code 2203213
_cod_database_fobs_code 2203213

loop_
_symmetry_equiv_pos_as_xyz
'x, y, z'
'-x+1/2, -y, z+1/2'
'-x, y+1/2, -z+1/2'
'x+1/2, -y+1/2, -z'
'-x, -y, -z'
'x-1/2, y, -z-1/2'
'x, -y-1/2, z-1/2'
'-x-1/2, y-1/2, z'

loop_
_atom_site_label
_atom_site_fract_x
_atom_site_fract_y
_atom_site_fract_z
_atom_site_U_iso_or_equiv
_atom_site_adp_type
_atom_site_calc_flag
_atom_site_occupancy
_atom_site_type_symbol
P1 0.07926(4) 0.08182(2) 0.668013(17) 0.02209(11) Uani d 1 P
C1 0.12537(15) -0.05703(8) 0.79639(7) 0.0244(3) Uani d 1 C
C2 0.20776(17) -0.05985(10) 0.84150(8) 0.0346(4) Uani d 1 C
H2 0.277(2) -0.0297(11) 0.8435(9) 0.051(6) Uiso d 1 H
C3 0.18939(18) -0.10682(11) 0.88364(8) 0.0387(4) Uani d 1 C
H3 0.246(2) -0.1095(10) 0.9141(9) 0.041(6) Uiso d 1 H
C4 0.08858(19) -0.15212(9) 0.88077(8) 0.0367(4) Uani d 1 C
H4 0.0750(18) -0.1864(9) 0.9096(8) 0.034(5) Uiso d 1 H
C5 0.0062(2) -0.14953(10) 0.83594(8) 0.0382(4) Uani d 1 C
H5 -0.067(2) -0.1793(11) 0.8332(10) 0.052(6) Uiso d 1 H
C6 0.02354(17) -0.10196(9) 0.79383(8) 0.0316(4) Uani d 1 C
H6 -0.0353(18) -0.1012(9) 0.7623(8) 0.032(5) Uiso d 1 H
C7 0.14983(14) -0.00508(8) 0.75298(7) 0.0233(3) Uani d 1 C
C8 0.05025(15) 0.00587(8) 0.70838(7) 0.0225(3) Uani d 1 C
H8A -0.0353(18) 0.0105(9) 0.7243(8) 0.030(5) Uiso d 1 H
H8B 0.047(2) -0.0345(11) 0.6831(9) 0.046(6) Uiso d 1 H
C9 -0.05591(15) 0.09462(8) 0.62374(7) 0.0272(4) Uani d 1 C
C10 -0.0781(2) 0.04718(10) 0.58145(8) 0.0390(4) Uani d 1 C
H10 -0.023(2) 0.0102(11) 0.5773(9) 0.043(6) Uiso d 1 H
C11 -0.1790(2) 0.05661(12) 0.54539(10) 0.0482(5) Uani d 1 C
H11 -0.192(2) 0.0248(12) 0.5178(10) 0.053(7) Uiso d 1 H
C12 -0.25651(19) 0.11300(12) 0.55126(9) 0.0484(6) Uani d 1 C
H12 -0.325(2) 0.1194(11) 0.5241(10) 0.050(6) Uiso d 1 H
C13 -0.2350(2) 0.15959(13) 0.59294(10) 0.0508(6) Uani d 1 C
H13 -0.290(2) 0.1981(12) 0.5972(11) 0.065(7) Uiso d 1 H
C14 -0.13463(18) 0.15106(11) 0.62964(8) 0.0386(4) Uani d 1 C
H14 -0.119(2) 0.1856(12) 0.6584(10) 0.055(7) Uiso d 1 H
C15 0.09654(15) 0.15199(8) 0.71576(7) 0.0259(3) Uani d 1 C
C16 0.01554(18) 0.15627(10) 0.76133(9) 0.0378(4) Uani d 1 C
H16 -0.051(2) 0.1243(10) 0.7644(9) 0.044(6) Uiso d 1 H
C17 0.03165(19) 0.20852(11) 0.79980(10) 0.0444(5) Uani d 1 C
H17 -0.023(2) 0.2102(12) 0.8326(11) 0.061(7) Uiso d 1 H
C18 0.12595(19) 0.25625(10) 0.79270(9) 0.0388(4) Uani d 1 C
H18 0.1354(19) 0.2917(10) 0.8194(9) 0.041(6) Uiso d 1 H
C19 0.20586(19) 0.25250(9) 0.74757(9) 0.0376(4) Uani d 1 C
H19 0.269(2) 0.2850(11) 0.7412(10) 0.056(7) Uiso d 1 H
C20 0.19149(17) 0.20035(9) 0.70861(8) 0.0311(4) Uani d 1 C
H20 0.249(2) 0.1979(10) 0.6772(9) 0.036(5) Uiso d 1 H
C21 0.21235(14) 0.07272(8) 0.62209(7) 0.0249(3) Uani d 1 C
C22 0.22264(18) 0.11835(9) 0.57764(7) 0.0314(4) Uani d 1 C
H22 0.1616(19) 0.1536(10) 0.5732(8) 0.038(5) Uiso d 1 H
C23 0.3218(2) 0.11160(9) 0.53999(8) 0.0376(4) Uani d 1 C
H23 0.326(2) 0.1429(11) 0.5081(9) 0.048(6) Uiso d 1 H
C24 0.40862(18) 0.05970(10) 0.54626(8) 0.0379(4) Uani d 1 C
H24 0.477(2) 0.0556(11) 0.5197(10) 0.048(6) Uiso d 1 H
C25 0.39807(18) 0.01380(11) 0.58970(8) 0.0390(4) Uani d 1 C
H25 0.458(2) -0.0218(11) 0.5930(9) 0.046(6) Uiso d 1 H
C26 0.29967(16) 0.01984(9) 0.62795(8) 0.0328(4) Uani d 1 C
H26 0.2923(18) -0.0142(10) 0.6578(8) 0.034(5) Uiso d 1 H
C27 1.00604(18) 0.21784(9) 0.48101(8) 0.0376(4) Uani d 1 C
C28 0.87176(18) 0.21626(9) 0.46199(8) 0.0326(4) Uani d 1 C
H28 0.8221(18) 0.2422(10) 0.4850(9) 0.038(5) Uiso d 1 H
C29 0.81817(18) 0.18673(9) 0.41798(8) 0.0325(4) Uani d 1 C
H29 0.729(2) 0.1930(10) 0.4135(9) 0.042(6) Uiso d 1 H
C30 0.87435(17) 0.14243(9) 0.37351(8) 0.0314(4) Uani d 1 C
O1 0.24667(11) 0.02886(6) 0.75232(5) 0.0298(3) Uani d 1 O
O2 1.08911(13) 0.18012(8) 0.45561(7) 0.0507(4) Uani d 1 O
H1 1.043(3) 0.1521(16) 0.4232(14) 0.097(10) Uiso d 1 H
O3 1.03557(14) 0.25455(8) 0.51998(7) 0.0559(4) Uani d 1 O
O4 0.80859(13) 0.12865(7) 0.33260(6) 0.0406(3) Uani d 1 O
O5 0.98781(12) 0.11955(7) 0.37990(6) 0.0417(3) Uani d 1 O

loop_
_atom_site_aniso_label
_atom_site_aniso_U_11
_atom_site_aniso_U_22
_atom_site_aniso_U_33
_atom_site_aniso_U_12
_atom_site_aniso_U_13
_atom_site_aniso_U_23
P1 0.01906(19) 0.0239(2) 0.0233(2) 0.00029(15) -0.00039(15) 0.00196(16)
C1 0.0225(8) 0.0283(8) 0.0222(8) 0.0032(6) 0.0021(6) 0.0011(6)
C2 0.0220(8) 0.0507(11) 0.0312(10) -0.0017(8) -0.0007(7) 0.0101(8)
C3 0.0275(9) 0.0593(12) 0.0293(10) 0.0064(8) -0.0013(8) 0.0140(9)
C4 0.0443(11) 0.0348(9) 0.0308(10) 0.0081(8) 0.0082(8) 0.0100(8)
C5 0.0470(11) 0.0340(9) 0.0336(10) -0.0104(8) 0.0032(9) 0.0030(8)
C6 0.0349(10) 0.0330(9) 0.0268(9) -0.0054(7) -0.0026(7) 0.0011(7)
C7 0.0210(8) 0.0266(8) 0.0225(8) 0.0026(6) 0.0010(6) -0.0001(6)
C8 0.0214(8) 0.0247(8) 0.0215(8) -0.0005(6) -0.0003(6) 0.0026(6)
C9 0.0217(8) 0.0327(8) 0.0271(9) -0.0035(6) -0.0025(6) 0.0081(7)
C10 0.0409(11) 0.0348(10) 0.0413(11) -0.0043(8) -0.0135(9) 0.0052(8)
C11 0.0517(13) 0.0474(12) 0.0453(13) -0.0188(10) -0.0207(10) 0.0093(10)
C12 0.0281(10) 0.0718(15) 0.0453(13) -0.0107(10) -0.0102(9) 0.0245(11)
C13 0.0311(11) 0.0746(15) 0.0465(13) 0.0174(11) -0.0031(9) 0.0132(11)
C14 0.0308(10) 0.0502(11) 0.0347(10) 0.0111(8) -0.0017(8) 0.0032(9)
C15 0.0234(8) 0.0247(8) 0.0298(9) 0.0038(6) -0.0023(6) -0.0001(6)
C16 0.0277(9) 0.0428(10) 0.0430(11) -0.0047(8) 0.0067(8) -0.0121(9)
C17 0.0342(10) 0.0521(12) 0.0470(13) 0.0008(9) 0.0056(9) -0.0179(10)
C18 0.0402(11) 0.0329(9) 0.0432(11) 0.0053(8) -0.0106(9) -0.0099(9)
C19 0.0431(11) 0.0286(9) 0.0411(11) -0.0060(8) -0.0111(9) 0.0033(8)
C20 0.0304(9) 0.0316(9) 0.0313(10) -0.0016(7) -0.0034(7) 0.0043(7)
C21 0.0228(8) 0.0290(8) 0.0229(8) -0.0032(6) 0.0015(6) -0.0007(6)
C22 0.0396(10) 0.0276(8) 0.0270(9) -0.0007(7) 0.0025(7) 0.0010(7)
C23 0.0525(12) 0.0304(9) 0.0298(10) -0.0083(8) 0.0121(8) -0.0004(8)
C24 0.0358(10) 0.0434(10) 0.0344(10) -0.0098(8) 0.0135(8) -0.0096(8)
C25 0.0288(10) 0.0477(11) 0.0405(11) 0.0071(8) 0.0049(8) -0.0027(9)
C26 0.0275(9) 0.0381(10) 0.0328(10) 0.0054(7) 0.0034(7) 0.0046(8)
C27 0.0376(10) 0.0373(10) 0.0378(10) 0.0019(8) 0.0044(8) -0.0075(8)
C28 0.0341(9) 0.0279(9) 0.0358(10) 0.0047(7) 0.0089(8) -0.0015(7)
C29 0.0293(9) 0.0313(9) 0.0369(10) 0.0054(7) 0.0071(7) 0.0024(7)
C30 0.0352(9) 0.0275(8) 0.0316(10) 0.0017(7) 0.0051(8) 0.0033(7)
O1 0.0219(6) 0.0354(6) 0.0320(6) -0.0043(5) -0.0018(5) 0.0051(5)
O2 0.0348(8) 0.0650(10) 0.0525(9) 0.0128(7) -0.0034(6) -0.0270(8)
O3 0.0452(9) 0.0655(10) 0.0571(10) 0.0014(7) 0.0001(7) -0.0298(8)
O4 0.0445(8) 0.0421(7) 0.0353(8) 0.0059(6) -0.0030(6) -0.0025(6)
O5 0.0350(7) 0.0455(8) 0.0446(8) 0.0121(6) -0.0007(6) -0.0152(6)

loop_
_atom_type_symbol
_atom_type_description
_atom_type_scat_dispersion_real
_atom_type_scat_dispersion_imag
_atom_type_scat_source
C C 0.0033 0.0016 'International Tables Vol C Tables 4.2.6.8 and 6.1.1.4'
H H 0.0000 0.0000 'International Tables Vol C Tables 4.2.6.8 and 6.1.1.4'
O O 0.0106 0.0060 'International Tables Vol C Tables 4.2.6.8 and 6.1.1.4'
P P 0.1023 0.0942 'International Tables Vol C Tables 4.2.6.8 and 6.1.1.4'

loop_
_geom_angle_atom_site_label_1
_geom_angle_atom_site_label_2
_geom_angle_atom_site_label_3
_geom_angle
_geom_angle_publ_flag
C21 P1 C9 105.81(8) ?
C21 P1 C15 112.81(8) ?
C9 P1 C15 110.52(8) ?
C21 P1 C8 112.41(8) ?
C9 P1 C8 107.36(7) ?
C15 P1 C8 107.81(8) ?
C2 C1 C6 119.54(16) ?
C2 C1 C7 117.82(15) ?
C6 C1 C7 122.64(15) ?
C3 C2 C1 120.60(18) ?
C3 C2 H2 119.4(14) ?
C1 C2 H2 120.0(14) ?
C2 C3 C4 119.84(18) ?
C2 C3 H3 121.1(13) ?
C4 C3 H3 119.1(13) ?
C5 C4 C3 119.81(17) ?
C5 C4 H4 119.0(12) ?
C3 C4 H4 121.2(12) ?
C4 C5 C6 120.52(18) ?
C4 C5 H5 122.0(14) ?
C6 C5 H5 117.4(14) ?
C5 C6 C1 119.69(17) ?
C5 C6 H6 119.3(11) ?
C1 C6 H6 121.0(11) ?
O1 C7 C1 122.05(14) ?
O1 C7 C8 119.67(14) ?
C1 C7 C8 118.28(13) ?
C7 C8 P1 112.26(11) yes
C7 C8 H8A 112.1(11) ?
P1 C8 H8A 106.7(10) ?
C7 C8 H8B 109.8(12) ?
P1 C8 H8B 109.4(12) ?
H8A C8 H8B 106.4(16) ?
C14 C9 C10 120.22(17) ?
C14 C9 P1 121.70(14) ?
C10 C9 P1 118.05(13) ?
C11 C10 C9 119.6(2) ?
C11 C10 H10 120.9(13) ?
C9 C10 H10 119.5(13) ?
C12 C11 C10 119.9(2) ?
C12 C11 H11 122.0(14) ?
C10 C11 H11 118.2(14) ?
C13 C12 C11 120.54(19) ?
C13 C12 H12 121.4(13) ?
C11 C12 H12 118.0(13) ?
C12 C13 C14 120.5(2) ?
C12 C13 H13 120.1(15) ?
C14 C13 H13 119.3(16) ?
C13 C14 C9 119.2(2) ?
C13 C14 H14 119.4(14) ?
C9 C14 H14 121.4(14) ?
C20 C15 C16 119.96(16) ?
C20 C15 P1 121.03(13) ?
C16 C15 P1 118.98(13) ?
C17 C16 C15 119.46(18) ?
C17 C16 H16 121.8(13) ?
C15 C16 H16 118.7(13) ?
C18 C17 C16 120.46(19) ?
C18 C17 H17 120.3(14) ?
C16 C17 H17 119.2(14) ?
C19 C18 C17 120.33(18) ?
C19 C18 H18 120.4(13) ?
C17 C18 H18 119.3(13) ?
C18 C19 C20 120.07(18) ?
C18 C19 H19 122.0(14) ?
C20 C19 H19 117.9(15) ?
C15 C20 C19 119.71(18) ?
C15 C20 H20 120.8(12) ?
C19 C20 H20 119.5(12) ?
C26 C21 C22 120.11(16) ?
C26 C21 P1 121.98(13) ?
C22 C21 P1 117.81(13) ?
C23 C22 C21 119.65(17) ?
C23 C22 H22 120.4(12) ?
C21 C22 H22 119.9(12) ?
C24 C23 C22 120.05(18) ?
C24 C23 H23 121.0(13) ?
C22 C23 H23 118.9(13) ?
C23 C24 C25 120.63(17) ?
C23 C24 H24 119.1(13) ?
C25 C24 H24 120.3(13) ?
C24 C25 C26 120.18(18) ?
C24 C25 H25 119.3(13) ?
C26 C25 H25 120.5(13) ?
C25 C26 C21 119.37(17) ?
C25 C26 H26 118.9(11) ?
C21 C26 H26 121.7(11) ?
O3 C27 O2 121.51(19) yes
O3 C27 C28 119.36(17) yes
O2 C27 C28 119.13(17) yes
C29 C28 C27 131.07(17) ?
C29 C28 H28 118.5(13) ?
C27 C28 H28 110.4(12) ?
C28 C29 C30 130.47(18) ?
C28 C29 H29 116.8(12) ?
C30 C29 H29 112.7(12) ?
O4 C30 O5 122.85(17) yes
O4 C30 C29 118.13(17) yes
O5 C30 C29 119.02(16) yes
C27 O2 H1 109.1(17) ?

loop_
_geom_bond_atom_site_label_1
_geom_bond_atom_site_label_2
_geom_bond_distance
_geom_bond_publ_flag
P1 C21 1.7949(16) ?
P1 C9 1.7970(16) ?
P1 C15 1.7993(17) ?
P1 C8 1.8020(16) yes
C1 C2 1.390(2) ?
C1 C6 1.391(2) ?
C1 C7 1.480(2) ?
C2 C3 1.381(3) ?
C2 H2 0.94(2) ?
C3 C4 1.388(3) ?
C3 H3 0.94(2) ?
C4 C5 1.385(3) ?
C4 H4 0.98(2) ?
C5 C6 1.387(3) ?
C5 H5 0.97(2) ?
C6 H6 0.98(2) ?
C7 O1 1.2198(19) yes
C7 C8 1.516(2) yes
C8 H8A 0.984(19) ?
C8 H8B 1.00(2) ?
C9 C14 1.391(3) ?
C9 C10 1.396(3) ?
C10 C11 1.385(3) ?
C10 H10 0.93(2) ?
C11 C12 1.382(3) ?
C11 H11 0.92(2) ?
C12 C13 1.373(3) ?
C12 H12 0.98(2) ?
C13 C14 1.388(3) ?
C13 H13 0.96(2) ?
C14 H14 0.98(2) ?
C15 C20 1.390(2) ?
C15 C16 1.391(3) ?
C16 C17 1.389(3) ?
C16 H16 0.95(2) ?
C17 C18 1.377(3) ?
C17 H17 0.98(3) ?
C18 C19 1.375(3) ?
C18 H18 0.95(2) ?
C19 C20 1.394(3) ?
C19 H19 0.93(2) ?
C20 H20 0.97(2) ?
C21 C26 1.394(2) ?
C21 C22 1.396(2) ?
C22 C23 1.389(3) ?
C22 H22 0.95(2) ?
C23 C24 1.378(3) ?
C23 H23 0.98(2) ?
C24 C25 1.382(3) ?
C24 H24 0.96(2) ?
C25 C26 1.391(3) ?
C25 H25 0.95(2) ?
C26 H26 0.98(2) ?
C27 O3 1.221(2) yes
C27 O2 1.299(2) yes
C27 C28 1.490(3) ?
C28 C29 1.331(3) ?
C28 H28 0.92(2) ?
C29 C30 1.498(2) ?
C29 H29 0.96(2) ?
C30 O4 1.233(2) yes
C30 O5 1.288(2) yes
O2 H1 1.07(3) ?

loop_
_geom_hbond_atom_site_label_D
_geom_hbond_atom_site_label_H
_geom_hbond_atom_site_label_A
_geom_hbond_site_symmetry_A
_geom_hbond_distance_DH
_geom_hbond_distance_HA
_geom_hbond_distance_DA
_geom_hbond_angle_DHA
_geom_hbond_publ_flag
C3 H3 O2 2_655 0.94(2) 2.44(2) 3.243(2) 143.0(16) y
C4 H4 O3 3_646 0.98(2) 2.36(2) 3.277(2) 156.8(16) y
C8 H8A O1 6_557 0.984(19) 2.397(19) 3.371(2) 170.3(15) y
C8 H8B O4 5_656 1.00(2) 2.42(2) 3.184(2) 132.9(16) y
C8 H8B O5 5_656 1.00(2) 2.28(2) 3.270(2) 171.0(17) y
C26 H26 O4 5_656 0.98(2) 2.494(19) 3.267(2) 135.4(15) y
C19 H19 O4 4_456 0.93(2) 2.49(2) 3.210(2) 134.8(19) y
C26 H26 O1 . 0.98(2) 2.47(2) 3.042(2) 117.1(14) y
O2 H1 O5 . 1.07(3) 1.35(3) 2.4197(19) 176(3) y

loop_
_geom_torsion_atom_site_label_1
_geom_torsion_atom_site_label_2
_geom_torsion_atom_site_label_3
_geom_torsion_atom_site_label_4
_geom_torsion
_geom_torsion_publ_flag
C6 C1 C2 C3 0.1(3) ?
C7 C1 C2 C3 179.44(17) ?
C1 C2 C3 C4 0.6(3) ?
C2 C3 C4 C5 -0.6(3) ?
C3 C4 C5 C6 0.0(3) ?
C4 C5 C6 C1 0.7(3) ?
C2 C1 C6 C5 -0.7(3) ?
C7 C1 C6 C5 179.92(16) ?
C2 C1 C7 O1 9.0(2) ?
C6 C1 C7 O1 -171.66(16) ?
C2 C1 C7 C8 -170.76(15) ?
C6 C1 C7 C8 8.6(2) ?
O1 C7 C8 P1 -11.78(19) yes
C1 C7 C8 P1 167.98(11) ?
C21 P1 C8 C7 71.77(13) ?
C9 P1 C8 C7 -172.28(11) ?
C15 P1 C8 C7 -53.19(13) ?
C21 P1 C9 C14 -124.73(15) ?
C15 P1 C9 C14 -2.30(17) ?
C8 P1 C9 C14 115.04(15) ?
C21 P1 C9 C10 53.15(16) ?
C15 P1 C9 C10 175.57(14) ?
C8 P1 C9 C10 -67.09(16) ?
C14 C9 C10 C11 0.0(3) ?
P1 C9 C10 C11 -177.92(16) ?
C9 C10 C11 C12 0.4(3) ?
C10 C11 C12 C13 -0.6(3) ?
C11 C12 C13 C14 0.4(3) ?
C12 C13 C14 C9 -0.1(3) ?
C10 C9 C14 C13 -0.1(3) ?
P1 C9 C14 C13 177.68(16) ?
C21 P1 C15 C20 12.04(16) ?
C9 P1 C15 C20 -106.19(14) ?
C8 P1 C15 C20 136.75(14) ?
C21 P1 C15 C16 -166.01(14) ?
C9 P1 C15 C16 75.76(16) ?
C8 P1 C15 C16 -41.29(16) ?
C20 C15 C16 C17 -0.9(3) ?
P1 C15 C16 C17 177.15(16) ?
C15 C16 C17 C18 0.8(3) ?
C16 C17 C18 C19 -0.4(3) ?
C17 C18 C19 C20 0.2(3) ?
C16 C15 C20 C19 0.7(3) ?
P1 C15 C20 C19 -177.30(14) ?
C18 C19 C20 C15 -0.4(3) ?
C9 P1 C21 C26 -131.84(15) ?
C15 P1 C21 C26 107.21(15) ?
C8 P1 C21 C26 -14.96(17) ?
C9 P1 C21 C22 44.54(15) ?
C15 P1 C21 C22 -76.41(15) ?
C8 P1 C21 C22 161.42(13) ?
C26 C21 C22 C23 -1.3(3) ?
P1 C21 C22 C23 -177.76(14) ?
C21 C22 C23 C24 0.6(3) ?
C22 C23 C24 C25 0.2(3) ?
C23 C24 C25 C26 -0.4(3) ?
C24 C25 C26 C21 -0.2(3) ?
C22 C21 C26 C25 1.1(3) ?
P1 C21 C26 C25 177.40(14) ?
O3 C27 C28 C29 172.3(2) ?
O2 C27 C28 C29 -7.6(3) ?
C27 C28 C29 C30 2.7(3) yes
C28 C29 C30 O4 -170.25(19) ?
C28 C29 C30 O5 10.8(3) ?

loop_
_cod_related_entry_id
_cod_related_entry_database
_cod_related_entry_code
1 ChemSpider 28566536
